data_4510985
loop_
_publ_author_name
'Ma, Zhenbo'
'Hopson, Russell'
'Cai, Chen'
'Han, Shuangbing'
'Moulton, Brian'

_publ_section_title
;
 Modifying Lipophilicities of Zn(II) Coordination Species by Introduction
 of Ancillary Ligands: A Supramolecular Chemistry Approach
;
_journal_issue 5
_journal_name_full 'Crystal Growth &amp; Design'
_journal_page_first 2376
_journal_paper_doi 10.1021/cg100192z
_journal_volume 10
_journal_year 2010
_chemical_formula_moiety ' C10 H8 N2 O4 Zn'
_chemical_formula_sum 'C10 H8 N2 O4 Zn'
_chemical_formula_weight 285.55
_chemical_name_systematic
; 
 bis-(2-hydroxy-pyridine-n-oxide) zinc 
;
_space_group_IT_number 2
_symmetry_cell_setting triclinic
_symmetry_space_group_name_Hall '-P 1'
_symmetry_space_group_name_H-M 'P -1'
_atom_sites_solution_hydrogens geom
_atom_sites_solution_primary direct
_atom_sites_solution_secondary difmap
_audit_creation_method SHELXL-97
_cell_angle_alpha 81.49(2)
_cell_angle_beta 79.87(2)
_cell_angle_gamma 81.30(2)
_cell_formula_units_Z 2
_cell_length_a 6.343(9)
_cell_length_b 8.856(13)
_cell_length_c 9.599(14)
_cell_measurement_reflns_used 1632
_cell_measurement_temperature 90(2)
_cell_measurement_theta_max 26.01
_cell_measurement_theta_min 2.34
_cell_volume 520.6(13)
_computing_cell_refinement 'Bruker SMART'
_computing_data_collection 'Bruker SMART'
_computing_data_reduction 'Bruker SAINT'
_computing_molecular_graphics 'Bruker SHELXTL'
_computing_publication_material 'Bruker SHELXTL'
_computing_structure_refinement 'Bruker SHELXTL'
_computing_structure_solution 'Bruker SHELXTL'
_diffrn_ambient_temperature 90(2)
_diffrn_measured_fraction_theta_full 0.951
_diffrn_measured_fraction_theta_max 0.951
_diffrn_measurement_device_type 'CCD area detector'
_diffrn_measurement_method 'phi and omega scans'
_diffrn_radiation_monochromator graphite
_diffrn_radiation_source 'fine-focus sealed tube'
_diffrn_radiation_type MoK\a
_diffrn_radiation_wavelength 0.71073
_diffrn_reflns_av_R_equivalents 0.1570
_diffrn_reflns_av_sigmaI/netI 0.1420
_diffrn_reflns_limit_h_max 7
_diffrn_reflns_limit_h_min -7
_diffrn_reflns_limit_k_max 10
_diffrn_reflns_limit_k_min -10
_diffrn_reflns_limit_l_max 11
_diffrn_reflns_limit_l_min -11
_diffrn_reflns_number 3331
_diffrn_reflns_theta_full 26.02
_diffrn_reflns_theta_max 26.02
_diffrn_reflns_theta_min 2.17
_exptl_absorpt_coefficient_mu 2.362
_exptl_absorpt_correction_T_max 0.2538
_exptl_absorpt_correction_T_min 0.2250
_exptl_absorpt_correction_type none
_exptl_crystal_colour colorless
_exptl_crystal_density_diffrn 1.821
_exptl_crystal_density_method 'not measured'
_exptl_crystal_description irregular
_exptl_crystal_F_000 288
_exptl_crystal_size_max 0.90
_exptl_crystal_size_mid 0.85
_exptl_crystal_size_min 0.80
_refine_diff_density_max 1.559
_refine_diff_density_min -1.503
_refine_diff_density_rms 0.203
_refine_ls_extinction_method none
_refine_ls_goodness_of_fit_ref 1.078
_refine_ls_hydrogen_treatment constr
_refine_ls_matrix_type full
_refine_ls_number_parameters 154
_refine_ls_number_reflns 1949
_refine_ls_number_restraints 0
_refine_ls_restrained_S_all 1.078
_refine_ls_R_factor_all 0.0795
_refine_ls_R_factor_gt 0.0698
_refine_ls_shift/su_max 0.000
_refine_ls_shift/su_mean 0.000
_refine_ls_structure_factor_coef Fsqd
_refine_ls_weighting_details 'calc w=1/[\s^2^(Fo^2^)+(0.1295P)^2^+0.0000P] where P=(Fo^2^+2Fc^2^)/3'
_refine_ls_weighting_scheme calc
_refine_ls_wR_factor_gt 0.1883
_refine_ls_wR_factor_ref 0.2008
_reflns_number_gt 1640
_reflns_number_total 1949
_reflns_threshold_expression >2sigma(I)
_cod_data_source_file complex1.cif
_cod_data_source_block complex1
_cod_depositor_comments
;
The following automatic conversions were performed:

'_symmetry_cell_setting' value 'Triclinic' changed to 'triclinic'
according to
/usr/data/users/saulius/automatic-downloads/retrospective/ACS/lib/dictionaries/cif_core.dic
dictionary named 'cif_core.dic' version 2.4.2 from 2011-04-26.

Automatic conversion script
Id: cif_fix_values 2281 2013-09-26 08:29:07Z andrius 
;
_cod_original_cell_volume 520.7(13)
_cod_original_sg_symbol_H-M 'P-1   '
_cod_database_code 4510985

loop_
_symmetry_equiv_pos_as_xyz
'x, y, z'
'-x, -y, -z'

loop_
_atom_site_label
_atom_site_type_symbol
_atom_site_fract_x
_atom_site_fract_y
_atom_site_fract_z
_atom_site_U_iso_or_equiv
_atom_site_adp_type
_atom_site_occupancy
_atom_site_symmetry_multiplicity
_atom_site_calc_flag
_atom_site_refinement_flags
C1 C 0.1561(9) 0.1808(7) 0.1750(6) 0.0207(12) Uani 1 1 d .
N2 N 0.4788(8) 0.2471(6) 0.6142(5) 0.0229(11) Uani 1 1 d .
C3 C 0.1892(10) -0.0960(7) 0.8352(6) 0.0235(13) Uani 1 1 d .
H3 H 0.3066 -0.0423 0.7896 0.028 Uiso 1 1 calc R
C4 C 0.6001(11) 0.4412(8) 0.7220(6) 0.0239(13) Uani 1 1 d .
H4 H 0.7072 0.4746 0.7639 0.029 Uiso 1 1 calc R
C5 C 0.2476(10) 0.4885(7) 0.6468(6) 0.0241(13) Uani 1 1 d .
H5 H 0.1163 0.5536 0.6368 0.029 Uiso 1 1 calc R
C6 C 0.4031(11) 0.5382(8) 0.7075(6) 0.0269(14) Uani 1 1 d .
H6 H 0.3782 0.6369 0.7394 0.032 Uiso 1 1 calc R
C7 C 0.1852(11) -0.1668(8) 0.9731(7) 0.0269(14) Uani 1 1 d .
H7 H 0.2985 -0.1606 1.0240 0.032 Uiso 1 1 calc R
C8 C 0.6355(10) 0.2961(8) 0.6743(6) 0.0249(13) Uani 1 1 d .
H8 H 0.7673 0.2311 0.6833 0.030 Uiso 1 1 calc R
C9 C 0.0093(11) -0.2499(8) 1.0397(6) 0.0283(14) Uani 1 1 d .
H9 H 0.0078 -0.3012 1.1340 0.034 Uiso 1 1 calc R
C10 C 0.1600(11) 0.2555(8) 0.0343(7) 0.0283(14) Uani 1 1 d .
H10 H 0.2775 0.3096 -0.0101 0.034 Uiso 1 1 calc R
N1 N 0.0186(8) -0.1038(6) 0.7626(5) 0.0244(11) Uani 1 1 d .
C2 C 0.2826(9) 0.3406(6) 0.5991(6) 0.0168(11) Uani 1 1 d .
O1 O 0.5065(7) 0.1121(5) 0.5614(5) 0.0214(9) Uani 1 1 d .
O2 O 0.1361(7) 0.2892(5) 0.5430(5) 0.0247(10) Uani 1 1 d .
O3 O 0.3110(7) 0.1811(5) 0.2497(4) 0.0245(9) Uani 1 1 d .
O4 O 0.0211(7) -0.0380(5) 0.6261(4) 0.0231(9) Uani 1 1 d .
Zn1 Zn 0.24344(10) 0.08110(7) 0.46241(7) 0.0194(3) Uani 1 1 d .

loop_
_atom_site_aniso_label
_atom_site_aniso_U_11
_atom_site_aniso_U_22
_atom_site_aniso_U_33
_atom_site_aniso_U_23
_atom_site_aniso_U_13
_atom_site_aniso_U_12
C1 0.014(3) 0.020(3) 0.029(3) -0.006(2) -0.005(2) 0.003(2)
N2 0.019(3) 0.019(3) 0.031(2) -0.004(2) -0.004(2) -0.002(2)
C3 0.019(3) 0.021(3) 0.031(3) -0.007(2) -0.009(2) 0.005(2)
C4 0.024(3) 0.020(3) 0.030(3) -0.006(2) -0.006(2) -0.005(2)
C5 0.022(3) 0.014(3) 0.035(3) -0.006(2) -0.007(2) 0.006(2)
C6 0.027(4) 0.025(4) 0.030(3) -0.011(3) -0.003(3) 0.001(2)
C7 0.022(3) 0.027(4) 0.032(3) -0.006(3) -0.009(2) 0.005(2)
C8 0.019(3) 0.021(4) 0.036(3) -0.006(3) -0.010(2) 0.004(2)
C9 0.021(3) 0.034(4) 0.027(3) -0.002(3) -0.004(2) 0.005(3)
C10 0.020(3) 0.029(4) 0.034(3) -0.005(3) -0.004(3) 0.004(2)
N1 0.017(3) 0.023(3) 0.034(3) -0.010(2) -0.007(2) 0.005(2)
C2 0.014(3) 0.008(3) 0.027(3) -0.004(2) -0.002(2) 0.0005(19)
O1 0.017(2) 0.012(2) 0.036(2) -0.0104(17) -0.0078(17) 0.0027(15)
O2 0.017(2) 0.017(2) 0.043(2) -0.0086(19) -0.0108(18) 0.0004(16)
O3 0.018(2) 0.023(3) 0.034(2) -0.0003(18) -0.0088(17) -0.0026(16)
O4 0.024(2) 0.022(3) 0.024(2) 0.0008(18) -0.0095(17) -0.0021(17)
Zn1 0.0156(5) 0.0135(5) 0.0306(5) -0.0054(3) -0.0082(3) 0.0012(3)

loop_
_atom_type_symbol
_atom_type_description
_atom_type_scat_dispersion_real
_atom_type_scat_dispersion_imag
_atom_type_scat_source
C C 0.0033 0.0016 'International Tables Vol C Tables 4.2.6.8 and 6.1.1.4'
H H 0.0000 0.0000 'International Tables Vol C Tables 4.2.6.8 and 6.1.1.4'
N N 0.0061 0.0033 'International Tables Vol C Tables 4.2.6.8 and 6.1.1.4'
O O 0.0106 0.0060 'International Tables Vol C Tables 4.2.6.8 and 6.1.1.4'
Zn Zn 0.2839 1.4301 'International Tables Vol C Tables 4.2.6.8 and 6.1.1.4'

loop_
_geom_angle_atom_site_label_1
_geom_angle_atom_site_label_2
_geom_angle_atom_site_label_3
_geom_angle
_geom_angle_site_symmetry_1
_geom_angle_site_symmetry_3
O3 C1 N1 118.5(5) . 2_556
O3 C1 C10 122.8(6) . .
N1 C1 C10 118.7(6) 2_556 .
O1 N2 C8 122.9(5) . .
O1 N2 C2 115.7(5) . .
C8 N2 C2 121.3(5) . .
C7 C3 N1 119.4(6) . .
C8 C4 C6 119.7(6) . .
C6 C5 C2 120.7(6) . .
C5 C6 C4 119.8(6) . .
C3 C7 C9 119.7(6) . .
N2 C8 C4 120.1(6) . .
C10 C9 C7 119.9(6) 2_556 .
C9 C10 C1 119.9(6) 2_556 .
O4 N1 C1 117.2(5) . 2_556
O4 N1 C3 120.5(5) . .
C1 N1 C3 122.3(6) 2_556 .
O2 C2 N2 119.5(5) . .
O2 C2 C5 122.0(5) . .
N2 C2 C5 118.5(5) . .
N2 O1 Zn1 113.0(4) . .
N2 O1 Zn1 137.3(4) . 2_656
Zn1 O1 Zn1 109.58(19) . 2_656
C2 O2 Zn1 113.6(4) . .
C1 O3 Zn1 113.8(4) . .
N1 O4 Zn1 112.6(4) . 2_556
N1 O4 Zn1 137.0(4) . .
Zn1 O4 Zn1 110.0(2) 2_556 .
O2 Zn1 O3 94.8(2) . .
O2 Zn1 O4 103.81(18) . 2_556
O3 Zn1 O4 77.38(18) . 2_556
O2 Zn1 O1 77.66(17) . .
O3 Zn1 O1 105.93(19) . .
O4 Zn1 O1 176.33(16) 2_556 .
O2 Zn1 O1 148.07(17) . 2_656
O3 Zn1 O1 94.63(18) . 2_656
O4 Zn1 O1 108.01(19) 2_556 2_656
O1 Zn1 O1 70.42(19) . 2_656
O2 Zn1 O4 91.57(19) . .
O3 Zn1 O4 147.37(17) . .
O4 Zn1 O4 70.0(2) 2_556 .
O1 Zn1 O4 106.7(2) . .
O1 Zn1 O4 96.69(19) 2_656 .

loop_
_geom_bond_atom_site_label_1
_geom_bond_atom_site_label_2
_geom_bond_distance
_geom_bond_site_symmetry_2
C1 O3 1.315(7) .
C1 N1 1.388(8) 2_556
C1 C10 1.411(9) .
N2 O1 1.342(7) .
N2 C8 1.384(8) .
N2 C2 1.404(7) .
C3 C7 1.376(9) .
C3 N1 1.401(8) .
C4 C8 1.401(9) .
C4 C6 1.421(9) .
C5 C6 1.385(9) .
C5 C2 1.424(8) .
C7 C9 1.433(10) .
C9 C10 1.398(9) 2_556
C10 C9 1.398(9) 2_556
N1 O4 1.352(7) .
N1 C1 1.388(8) 2_556
C2 O2 1.318(7) .
O1 Zn1 2.130(5) .
O1 Zn1 2.160(5) 2_656
O2 Zn1 2.077(5) .
O3 Zn1 2.099(5) .
O4 Zn1 2.115(5) 2_556
O4 Zn1 2.179(5) .
Zn1 O4 2.115(5) 2_556
Zn1 O1 2.160(5) 2_656
